data_7717884
loop_
_publ_author_name
'Cheng, Xiedong'
'Li, Feifan'
'Huang, Qingqing'
'Pereira, Laura C. J.'
'Cui, Rui'
'Li, Yaping'
'L&#xfc;, Minfeng'

_publ_section_title
;
 Synthesis, structures, and magnetic properties of alkali metal
 manganese(III) fluorophosphates containing low-dimensional <i>S</i> = 2
 spin structures.
;
_journal_name_full 'Dalton transactions (Cambridge, England : 2003)'
_journal_paper_doi 10.1039/d4dt02768j
_journal_year 2025
_chemical_formula_sum 'F4 K2 Mn O3 P'
_chemical_formula_weight 288.1
_space_group_IT_number 14
_space_group_name_Hall '-P 2yn'
_space_group_name_H-M_alt 'P 1 21/n 1'
_symmetry_cell_setting monoclinic
_symmetry_Int_Tables_number 14
_symmetry_space_group_name_Hall '-P 2yn'
_symmetry_space_group_name_H-M 'P 1 21/n 1'
_cell_angle_alpha 90
_cell_angle_beta 97.0721(6)
_cell_angle_gamma 90
_cell_formula_units_Z 4
_cell_length_a 6.82810(10)
_cell_length_b 7.40250(10)
_cell_length_c 13.1234(2)
_cell_measurement_reflns_used 882
_cell_measurement_temperature 293
_cell_measurement_theta_max 33.215
_cell_measurement_theta_min 3.211
_cell_volume 658.276(17)
_diffrn_ambient_temperature 293
_diffrn_measured_fraction_theta_full 1
_diffrn_measured_fraction_theta_max 1
_diffrn_measurement_device CCD
_diffrn_measurement_device_type 'Bruker Smart APEX II'
_diffrn_radiation_monochromator graphite
_diffrn_radiation_probe x-ray
_diffrn_radiation_source 'X-ray tube'
_diffrn_radiation_type 'Mo K\a'
_diffrn_radiation_wavelength 0.71073
_diffrn_reflns_av_R_equivalents 0.0225
_diffrn_reflns_av_unetI/netI 0.0121
_diffrn_reflns_limit_h_max 9
_diffrn_reflns_limit_h_min -9
_diffrn_reflns_limit_k_max 9
_diffrn_reflns_limit_k_min -9
_diffrn_reflns_limit_l_max 17
_diffrn_reflns_limit_l_min -17
_diffrn_reflns_number 10669
_diffrn_reflns_theta_full 28.39
_diffrn_reflns_theta_max 28.39
_diffrn_reflns_theta_min 3.13
_exptl_absorpt_coefficient_mu 3.545
_exptl_absorpt_correction_T_max 0.7457
_exptl_absorpt_correction_T_min 0.6273
_exptl_absorpt_correction_type multi-scan
_exptl_absorpt_process_details Bruker
_exptl_crystal_colour purple
_exptl_crystal_density_diffrn 2.907
_exptl_crystal_description transparent
_exptl_crystal_F_000 552
_exptl_crystal_size_max 0.085
_exptl_crystal_size_mid 0.035
_exptl_crystal_size_min 0.016
_refine_diff_density_max 0.92
_refine_diff_density_min -0.99
_refine_ls_extinction_method none
_refine_ls_goodness_of_fit_gt 3.24
_refine_ls_goodness_of_fit_ref 3.10
_refine_ls_number_constraints 0
_refine_ls_number_parameters 68
_refine_ls_number_reflns 1652
_refine_ls_number_restraints 0
_refine_ls_R_factor_all 0.0384
_refine_ls_R_factor_gt 0.0346
_refine_ls_shift/su_max 0.0462
_refine_ls_shift/su_mean 0.0118
_refine_ls_structure_factor_coef F
_refine_ls_weighting_details w=1/(\s^2^(F)+0.0001F^2^)
_refine_ls_weighting_scheme sigma
_refine_ls_wR_factor_gt 0.0496
_refine_ls_wR_factor_ref 0.0501
_reflns_number_gt 1487
_reflns_number_total 1652
_reflns_threshold_expression I>3\s(I)
_cod_data_source_file d4dt02768j1.txt
_cod_data_source_block K2MnPF4O3
_cod_depositor_comments
;
The following automatic conversions were performed:

data item '_diffrn_radiation_probe' value 'X-ray' was changed to
'x-ray' in accordance with the
/home/data/users/saulius/crontab/automatic-downloads/rss-feeds/RSC/lib/dictionaries/cif_core.dic
dictionary named 'cif_core.dic' version 2.4.2 last updated on
2011-04-26.

Automatic conversion script
Id: cif_fix_values 8170 2020-07-09 18:12:32Z antanas 
;
_cod_original_sg_symbol_Hall '-P 2yabc'
_cod_original_formula_sum 'F4 K2 Mn1 O3 P1'
_cod_database_code 7717884

loop_
_space_group_symop_id
_space_group_symop_operation_xyz
1 x,y,z
2 -x+1/2,y+1/2,-z+1/2
3 -x,-y,-z
4 x+1/2,-y+1/2,z+1/2

loop_
_atom_site_label
_atom_site_type_symbol
_atom_site_fract_x
_atom_site_fract_y
_atom_site_fract_z
_atom_site_adp_type
_atom_site_U_iso_or_equiv
_atom_site_site_symmetry_multiplicity
_atom_site_occupancy
_atom_site_calc_flag
_atom_site_refinement_flags
_atom_site_disorder_assembly
_atom_site_disorder_group
K1 K 0.67617(11) 0.78197(10) 0.22969(6) Uani 0.0207(2) 4 1 d . . .
K2 K 0.05191(12) 0.73453(10) 0.03190(6) Uani 0.0248(2) 4 1 d . . .
Mn1 Mn 0.5 0.5 0 Uani 0.00876(18) 2 1 d . . .
Mn2 Mn 0.5 1 0 Uani 0.00895(18) 2 1 d . . .
P1 P 0.34514(12) 0.25601(9) 0.16803(6) Uani 0.0101(2) 4 1 d . . .
F1 F 0.4393(3) 0.7531(2) 0.05729(14) Uiso 0.0143(4) 4 1 d . . .
F2 F 0.7090(3) 0.4770(2) 0.10330(13) Uiso 0.0169(4) 4 1 d . . .
F3 F 0.7613(3) 0.9659(2) 0.04186(13) Uiso 0.0166(4) 4 1 d . . .
F4 F 0.1337(3) 0.1705(3) 0.17249(16) Uiso 0.0320(5) 4 1 d . . .
O1 O 0.3080(3) 0.3978(3) 0.08222(15) Uiso 0.0130(4) 4 1 d . . .
O2 O 0.4842(3) 1.1076(3) 0.14026(15) Uiso 0.0132(4) 4 1 d . . .
O3 O 0.4202(3) 0.3409(3) 0.26988(16) Uiso 0.0173(5) 4 1 d . . .

loop_
_atom_site_aniso_label
_atom_site_aniso_type_symbol
_atom_site_aniso_U_11
_atom_site_aniso_U_22
_atom_site_aniso_U_33
_atom_site_aniso_U_12
_atom_site_aniso_U_13
_atom_site_aniso_U_23
K1 K 0.0178(4) 0.0269(4) 0.0167(3) -0.0024(3) -0.0005(3) -0.0038(3)
K2 K 0.0207(4) 0.0290(4) 0.0241(4) 0.0031(3) 0.0006(3) -0.0033(3)
Mn1 Mn 0.0102(3) 0.0069(3) 0.0086(3) -0.0002(2) -0.0011(2) 0.0009(2)
Mn2 Mn 0.0089(3) 0.0068(3) 0.0109(3) 0.0013(2) 0.0003(2) -0.0007(2)
P1 P 0.0115(4) 0.0085(4) 0.0102(4) 0.0013(2) 0.0016(3) 0.0005(2)

loop_
_atom_type_symbol
_atom_type_scat_dispersion_real
_atom_type_scat_dispersion_imag
_atom_type_scat_source
F 0.0171 0.0103 'International Tables Vol C tables 4.2.6.8 and 6.1.1.1'
K 0.2009 0.2494 'International Tables Vol C tables 4.2.6.8 and 6.1.1.1'
Mn 0.3368 0.7283 'International Tables Vol C tables 4.2.6.8 and 6.1.1.1'
O 0.0106 0.0060 'International Tables Vol C tables 4.2.6.8 and 6.1.1.1'
P 0.1023 0.0942 'International Tables Vol C tables 4.2.6.8 and 6.1.1.1'

loop_
_exptl_crystal_face_index_h
_exptl_crystal_face_index_k
_exptl_crystal_face_index_l
_exptl_crystal_face_perp_dist
? ? ? ?

loop_
_geom_angle_atom_site_label_1
_geom_angle_atom_site_label_2
_geom_angle_atom_site_label_3
_geom_angle_site_symmetry_1
_geom_angle_site_symmetry_2
_geom_angle_site_symmetry_3
_geom_angle
_geom_angle_publ_flag
K1 K1 K1 2_645 . 2_655 147.44(3) ?
K1 K1 K2 2_645 . . 101.98(2) ?
K1 K1 K2 2_645 . 1_655 79.78(2) ?
K1 K1 K2 2_645 . 4_565 85.44(2) ?
K1 K1 Mn1 2_645 . . 68.191(16) ?
K1 K1 Mn2 2_645 . . 128.18(2) ?
K1 K1 P1 2_645 . 2_655 70.56(2) ?
K1 K1 F1 2_645 . . 99.43(4) ?
K1 K1 F2 2_645 . . 43.63(4) ?
K1 K1 F2 2_645 . 2_655 111.19(4) ?
K1 K1 F4 2_645 . 2_555 81.35(5) ?
K1 K1 O3 2_645 . 2_655 84.74(5) ?
K1 K1 K2 2_655 . . 110.51(2) ?
K1 K1 K2 2_655 . 1_655 89.78(2) ?
K1 K1 K2 2_655 . 4_565 88.68(2) ?
K1 K1 Mn1 2_655 . . 134.39(2) ?
K1 K1 Mn2 2_655 . . 74.493(17) ?
K1 K1 P1 2_655 . 2_655 77.07(2) ?
K1 K1 F1 2_655 . . 108.69(4) ?
K1 K1 F2 2_655 . . 144.04(5) ?
K1 K1 F2 2_655 . 2_655 47.14(4) ?
K1 K1 F4 2_655 . 2_555 115.42(5) ?
K1 K1 O3 2_655 . 2_655 66.93(5) ?
K2 K1 K2 . . 1_655 104.58(2) ?
K2 K1 K2 . . 4_565 104.22(2) ?
K2 K1 Mn1 . . . 48.456(13) ?
K2 K1 Mn2 . . . 50.920(13) ?
K2 K1 P1 . . 2_655 167.55(3) ?
K2 K1 F1 . . . 25.96(5) ?
K2 K1 F2 . . . 75.49(4) ?
K2 K1 F2 . . 2_655 130.35(5) ?
K2 K1 F4 . . 2_555 62.44(5) ?
K2 K1 O3 . . 2_655 146.86(5) ?
K2 K1 K2 1_655 . 4_565 149.76(3) ?
K2 K1 Mn1 1_655 . . 65.441(17) ?
K2 K1 Mn2 1_655 . . 69.592(18) ?
K2 K1 P1 1_655 . 2_655 64.82(2) ?
K2 K1 F1 1_655 . . 78.70(5) ?
K2 K1 F2 1_655 . . 55.17(4) ?
K2 K1 F2 1_655 . 2_655 116.60(5) ?
K2 K1 F4 1_655 . 2_555 154.11(5) ?
K2 K1 O3 1_655 . 2_655 44.09(5) ?
K2 K1 Mn1 4_565 . . 131.98(2) ?
K2 K1 Mn2 4_565 . . 138.27(2) ?
K2 K1 P1 4_565 . 2_655 85.44(2) ?
K2 K1 F1 4_565 . . 130.07(5) ?
K2 K1 F2 4_565 . . 125.20(4) ?
K2 K1 F2 4_565 . 2_655 45.92(4) ?
K2 K1 F4 4_565 . 2_555 44.17(5) ?
K2 K1 O3 4_565 . 2_655 108.67(5) ?
Mn1 K1 Mn2 . . . 61.377(12) ?
Mn1 K1 P1 . . 2_655 119.15(3) ?
Mn1 K1 F1 . . . 32.49(4) ?
Mn1 K1 F2 . . . 28.65(4) ?
Mn1 K1 F2 . . 2_655 177.86(5) ?
Mn1 K1 F4 . . 2_555 91.10(5) ?
Mn1 K1 O3 . . 2_655 107.96(5) ?
Mn2 K1 P1 . . 2_655 125.52(3) ?
Mn2 K1 F1 . . . 35.36(4) ?
Mn2 K1 F2 . . . 84.64(4) ?
Mn2 K1 F2 . . 2_655 119.63(4) ?
Mn2 K1 F4 . . 2_555 109.87(5) ?
Mn2 K1 O3 . . 2_655 99.46(5) ?
P1 K1 F1 2_655 . . 143.20(5) ?
P1 K1 F2 2_655 . . 92.57(4) ?
P1 K1 F2 2_655 . 2_655 62.07(4) ?
P1 K1 F4 2_655 . 2_555 124.22(5) ?
P1 K1 O3 2_655 . 2_655 26.10(5) ?
F1 K1 F2 . . . 60.90(5) ?
F1 K1 F2 . . 2_655 147.42(6) ?
F1 K1 F4 . . 2_555 87.12(6) ?
F1 K1 O3 . . 2_655 121.24(7) ?
F2 K1 F2 . . 2_655 151.66(6) ?
F2 K1 F4 . . 2_555 98.99(6) ?
F2 K1 O3 . . 2_655 88.64(6) ?
F2 K1 F4 2_655 . 2_555 86.77(6) ?
F2 K1 O3 2_655 . 2_655 73.90(6) ?
F4 K1 O3 2_555 . 2_655 150.20(7) ?
K1 K2 K1 1_455 . . 104.58(2) ?
K1 K2 K1 1_455 . 4_464 150.37(3) ?
K1 K2 K2 1_455 . 3_565 96.58(3) ?
K1 K2 K2 1_455 . 3_575 86.41(2) ?
K1 K2 Mn1 1_455 . . 139.90(2) ?
K1 K2 Mn2 1_455 . . 130.58(2) ?
K1 K2 P1 1_455 . 3_565 89.13(3) ?
K1 K2 F1 1_455 . . 130.38(5) ?
K1 K2 F3 1_455 . 1_455 49.08(4) ?
K1 K2 F3 1_455 . 3_675 121.86(5) ?
K1 K2 O1 1_455 . 3_565 77.71(5) ?
K1 K2 O3 1_455 . 2_555 45.92(5) ?
K1 K2 K1 . . 4_464 104.48(2) ?
K1 K2 K2 . . 3_565 109.64(2) ?
K1 K2 K2 . . 3_575 99.45(2) ?
K1 K2 Mn1 . . . 51.321(14) ?
K1 K2 Mn2 . . . 47.184(13) ?
K1 K2 P1 . . 3_565 164.71(3) ?
K1 K2 F1 . . . 25.90(4) ?
K1 K2 F3 . . 1_455 123.93(4) ?
K1 K2 F3 . . 3_675 73.23(4) ?
K1 K2 O1 . . 3_565 164.43(5) ?
K1 K2 O3 . . 2_555 59.82(5) ?
K1 K2 K2 4_464 . 3_565 78.96(2) ?
K1 K2 K2 4_464 . 3_575 83.27(2) ?
K1 K2 Mn1 4_464 . . 66.255(18) ?
K1 K2 Mn2 4_464 . . 68.859(18) ?
K1 K2 P1 4_464 . 3_565 61.34(2) ?
K1 K2 F1 4_464 . . 78.59(5) ?
K1 K2 F3 4_464 . 1_455 108.03(4) ?
K1 K2 F3 4_464 . 3_675 62.41(4) ?
K1 K2 O1 4_464 . 3_565 75.87(5) ?
K1 K2 O3 4_464 . 2_555 158.16(6) ?
K2 K2 K2 3_565 . 3_575 148.84(3) ?
K2 K2 Mn1 3_565 . . 69.784(19) ?
K2 K2 Mn2 3_565 . . 128.58(3) ?
K2 K2 P1 3_565 . 3_565 74.74(2) ?
K2 K2 F1 3_565 . . 104.16(4) ?
K2 K2 F3 3_565 . 1_455 120.48(5) ?
K2 K2 F3 3_565 . 3_675 140.05(5) ?
K2 K2 O1 3_565 . 3_565 54.89(4) ?
K2 K2 O3 3_565 . 2_555 119.38(5) ?
K2 K2 Mn1 3_575 . . 125.02(3) ?
K2 K2 Mn2 3_575 . . 65.729(17) ?
K2 K2 P1 3_575 . 3_565 74.30(2) ?
K2 K2 F1 3_575 . . 97.06(4) ?
K2 K2 F3 3_575 . 1_455 42.99(4) ?
K2 K2 F3 3_575 . 3_675 40.12(4) ?
K2 K2 O1 3_575 . 3_565 96.06(4) ?
K2 K2 O3 3_575 . 2_555 84.62(5) ?
Mn1 K2 Mn2 . . . 60.998(14) ?
Mn1 K2 P1 . . 3_565 120.69(3) ?
Mn1 K2 F1 . . . 34.97(4) ?
Mn1 K2 F3 . . 1_455 168.00(5) ?
Mn1 K2 F3 . . 3_675 84.91(4) ?
Mn1 K2 O1 . . 3_565 117.33(5) ?
Mn1 K2 O3 . . 2_555 107.06(5) ?
Mn2 K2 P1 . . 3_565 118.33(3) ?
Mn2 K2 F1 . . . 32.23(3) ?
Mn2 K2 F3 . . 1_455 107.35(4) ?
Mn2 K2 F3 . . 3_675 28.32(4) ?
Mn2 K2 O1 . . 3_565 141.60(5) ?
Mn2 K2 O3 . . 2_555 89.59(5) ?
P1 K2 F1 3_565 . . 139.56(5) ?
P1 K2 F3 3_565 . 1_455 60.70(4) ?
P1 K2 F3 3_565 . 3_675 93.92(4) ?
P1 K2 O1 3_565 . 3_565 25.22(4) ?
P1 K2 O3 3_565 . 2_555 131.74(6) ?
F1 K2 F3 . . 1_455 135.36(6) ?
F1 K2 F3 . . 3_675 60.44(5) ?
F1 K2 O1 . . 3_565 149.59(7) ?
F1 K2 O3 . . 2_555 84.96(7) ?
F3 K2 F3 1_455 . 3_675 83.10(6) ?
F3 K2 O1 1_455 . 3_565 69.41(6) ?
F3 K2 O3 1_455 . 2_555 74.18(6) ?
F3 K2 O1 3_675 . 3_565 119.07(6) ?
F3 K2 O3 3_675 . 2_555 96.97(6) ?
O1 K2 O3 3_565 . 2_555 123.57(7) ?
K1 Mn1 K1 . . 3_665 180.0(5) ?
K1 Mn1 K2 . . . 80.223(17) ?
K1 Mn1 K2 . . 3_665 99.777(17) ?
K1 Mn1 F1 . . . 42.66(5) ?
K1 Mn1 F1 . . 3_665 137.34(5) ?
K1 Mn1 F2 . . . 47.07(5) ?
K1 Mn1 F2 . . 3_665 132.93(5) ?
K1 Mn1 O1 . . . 86.68(6) ?
K1 Mn1 O1 . . 3_665 93.32(6) ?
K1 Mn1 K2 3_665 . . 99.777(17) ?
K1 Mn1 K2 3_665 . 3_665 80.223(17) ?
K1 Mn1 F1 3_665 . . 137.34(5) ?
K1 Mn1 F1 3_665 . 3_665 42.66(5) ?
K1 Mn1 F2 3_665 . . 132.93(5) ?
K1 Mn1 F2 3_665 . 3_665 47.07(5) ?
K1 Mn1 O1 3_665 . . 93.32(6) ?
K1 Mn1 O1 3_665 . 3_665 86.68(6) ?
K2 Mn1 K2 . . 3_665 180.0(5) ?
K2 Mn1 F1 . . . 46.44(5) ?
K2 Mn1 F1 . . 3_665 133.56(5) ?
K2 Mn1 F2 . . . 123.42(6) ?
K2 Mn1 F2 . . 3_665 56.58(6) ?
K2 Mn1 O1 . . . 58.80(6) ?
K2 Mn1 O1 . . 3_665 121.20(6) ?
K2 Mn1 F1 3_665 . . 133.56(5) ?
K2 Mn1 F1 3_665 . 3_665 46.44(5) ?
K2 Mn1 F2 3_665 . . 56.58(6) ?
K2 Mn1 F2 3_665 . 3_665 123.42(6) ?
K2 Mn1 O1 3_665 . . 121.20(6) ?
K2 Mn1 O1 3_665 . 3_665 58.80(6) ?
F1 Mn1 F1 . . 3_665 180.0(5) ?
F1 Mn1 F2 . . . 89.31(7) ?
F1 Mn1 F2 . . 3_665 90.69(7) ?
F1 Mn1 O1 . . . 88.39(8) ?
F1 Mn1 O1 . . 3_665 91.61(8) ?
F1 Mn1 F2 3_665 . . 90.69(7) ?
F1 Mn1 F2 3_665 . 3_665 89.31(7) ?
F1 Mn1 O1 3_665 . . 91.61(8) ?
F1 Mn1 O1 3_665 . 3_665 88.39(8) ?
F2 Mn1 F2 . . 3_665 180.0(5) ?
F2 Mn1 O1 . . . 93.98(8) ?
F2 Mn1 O1 . . 3_665 86.02(8) ?
F2 Mn1 O1 3_665 . . 86.02(8) ?
F2 Mn1 O1 3_665 . 3_665 93.98(8) ?
O1 Mn1 O1 . . 3_665 180.0(5) ?
K1 Mn2 K1 . . 3_675 180.0(5) ?
K1 Mn2 K2 . . . 81.896(17) ?
K1 Mn2 K2 . . 3_675 98.104(17) ?
K1 Mn2 F1 . . . 48.13(5) ?
K1 Mn2 F1 . . 3_675 131.87(5) ?
K1 Mn2 F3 . . . 57.00(6) ?
K1 Mn2 F3 . . 3_675 123.00(6) ?
K1 Mn2 O2 . . . 56.53(6) ?
K1 Mn2 O2 . . 3_675 123.47(6) ?
K1 Mn2 K2 3_675 . . 98.104(17) ?
K1 Mn2 K2 3_675 . 3_675 81.896(17) ?
K1 Mn2 F1 3_675 . . 131.87(5) ?
K1 Mn2 F1 3_675 . 3_675 48.13(5) ?
K1 Mn2 F3 3_675 . . 123.00(6) ?
K1 Mn2 F3 3_675 . 3_675 57.00(6) ?
K1 Mn2 O2 3_675 . . 123.47(6) ?
K1 Mn2 O2 3_675 . 3_675 56.53(6) ?
K2 Mn2 K2 . . 3_675 180.0(5) ?
K2 Mn2 F1 . . . 43.46(5) ?
K2 Mn2 F1 . . 3_675 136.54(5) ?
K2 Mn2 F3 . . . 133.29(6) ?
K2 Mn2 F3 . . 3_675 46.71(6) ?
K2 Mn2 O2 . . . 88.21(6) ?
K2 Mn2 O2 . . 3_675 91.79(6) ?
K2 Mn2 F1 3_675 . . 136.54(5) ?
K2 Mn2 F1 3_675 . 3_675 43.46(5) ?
K2 Mn2 F3 3_675 . . 46.71(6) ?
K2 Mn2 F3 3_675 . 3_675 133.29(6) ?
K2 Mn2 O2 3_675 . . 91.79(6) ?
K2 Mn2 O2 3_675 . 3_675 88.21(6) ?
F1 Mn2 F1 . . 3_675 180.0(5) ?
F1 Mn2 F3 . . . 90.04(8) ?
F1 Mn2 F3 . . 3_675 89.96(8) ?
F1 Mn2 O2 . . . 88.94(7) ?
F1 Mn2 O2 . . 3_675 91.06(7) ?
F1 Mn2 F3 3_675 . . 89.96(8) ?
F1 Mn2 F3 3_675 . 3_675 90.04(8) ?
F1 Mn2 O2 3_675 . . 91.06(7) ?
F1 Mn2 O2 3_675 . 3_675 88.94(7) ?
F3 Mn2 F3 . . 3_675 180.0(5) ?
F3 Mn2 O2 . . . 86.56(8) ?
F3 Mn2 O2 . . 3_675 93.44(8) ?
F3 Mn2 O2 3_675 . . 93.44(8) ?
F3 Mn2 O2 3_675 . 3_675 86.56(8) ?
O2 Mn2 O2 . . 3_675 180.0(5) ?
K1 P1 K2 2_645 . 3_565 155.37(3) ?
K1 P1 F4 2_645 . . 148.05(8) ?
K1 P1 O1 2_645 . . 108.42(8) ?
K1 P1 O2 2_645 . 1_545 62.36(8) ?
K1 P1 O3 2_645 . . 54.45(9) ?
K2 P1 F4 3_565 . . 54.27(8) ?
K2 P1 O1 3_565 . . 53.16(8) ?
K2 P1 O2 3_565 . 1_545 106.27(8) ?
K2 P1 O3 3_565 . . 142.70(9) ?
F4 P1 O1 . . . 103.36(12) ?
F4 P1 O2 . . 1_545 108.54(12) ?
F4 P1 O3 . . . 110.20(13) ?
O1 P1 O2 . . 1_545 111.59(12) ?
O1 P1 O3 . . . 111.84(12) ?
O2 P1 O3 1_545 . . 111.00(12) ?
K1 F1 K2 . . . 128.14(8) ?
K1 F1 Mn1 . . . 104.85(7) ?
K1 F1 Mn2 . . . 96.50(6) ?
K2 F1 Mn1 . . . 98.59(6) ?
K2 F1 Mn2 . . . 104.31(7) ?
Mn1 F1 Mn2 . . . 128.02(10) ?
K1 F2 K1 . . 2_645 89.23(6) ?
K1 F2 Mn1 . . . 104.28(7) ?
K1 F2 Mn1 2_645 . . 140.85(9) ?
K2 F3 K2 1_655 . 3_675 96.90(6) ?
K2 F3 Mn2 1_655 . . 142.32(9) ?
K2 F3 Mn2 3_675 . . 104.97(7) ?
K1 F4 P1 2_545 . . 131.16(12) ?
K2 O1 Mn1 3_565 . . 115.58(8) ?
K2 O1 P1 3_565 . . 101.62(10) ?
Mn1 O1 P1 . . . 127.49(13) ?
Mn2 O2 P1 . . 1_565 127.32(12) ?
K1 O3 K2 2_645 . 2_545 89.99(7) ?
K1 O3 P1 2_645 . . 99.45(11) ?
K2 O3 P1 2_545 . . 135.05(12) ?

loop_
_geom_bond_atom_site_label_1
_geom_bond_atom_site_label_2
_geom_bond_site_symmetry_1
_geom_bond_site_symmetry_2
_geom_bond_distance
_geom_bond_publ_flag
K1 K1 . 2_645 3.8558(10) ?
K1 K1 . 2_655 3.8558(10) ?
K1 K2 . . 4.7229(11) ?
K1 K2 . 1_655 3.8837(12) ?
K1 K2 . 4_565 4.1584(11) ?
K1 Mn1 . . 3.7413(7) ?
K1 Mn2 . . 3.4993(7) ?
K1 P1 . 2_655 3.3826(11) ?
K1 F1 . . 2.6229(19) ?
K1 F2 . . 2.8266(19) ?
K1 F2 . 2_655 2.6608(18) ?
K1 F4 . 2_555 2.734(2) ?
K1 O3 . 2_655 2.790(2) ?
K2 K2 . 3_565 3.6212(10) ?
K2 K2 . 3_575 4.0627(10) ?
K2 Mn1 . . 3.5869(8) ?
K2 Mn2 . . 3.7032(8) ?
K2 P1 . 3_565 3.5337(11) ?
K2 F1 . . 2.629(2) ?
K2 F3 . 1_455 2.637(2) ?
K2 F3 . 3_675 2.7902(19) ?
K2 O1 . 3_565 2.887(2) ?
K2 O3 . 2_555 2.702(2) ?
Mn1 F1 . . 2.0792(16) ?
Mn1 F1 . 3_665 2.0792(16) ?
Mn1 F2 . . 1.8513(17) ?
Mn1 F2 . 3_665 1.8513(17) ?
Mn1 O1 . . 1.950(2) ?
Mn1 O1 . 3_665 1.950(2) ?
Mn2 F1 . . 2.0384(16) ?
Mn2 F1 . 3_675 2.0384(16) ?
Mn2 F3 . . 1.8186(18) ?
Mn2 F3 . 3_675 1.8186(18) ?
Mn2 O2 . . 2.021(2) ?
Mn2 O2 . 3_675 2.021(2) ?
P1 F4 . . 1.584(2) ?
P1 O1 . . 1.537(2) ?
P1 O2 . 1_545 1.525(2) ?
P1 O3 . . 1.508(2) ?

loop_
_geom_hbond_atom_site_label_D
_geom_hbond_atom_site_label_H
_geom_hbond_atom_site_label_A
_geom_hbond_site_symmetry_D
_geom_hbond_site_symmetry_H
_geom_hbond_site_symmetry_A
_geom_hbond_distance_DH
_geom_hbond_distance_HA
_geom_hbond_distance_DA
_geom_hbond_angle_DHA
_geom_hbond_publ_flag
? ? ? ? ? ? ? ? ? ? ?

loop_
_geom_torsion_atom_site_label_1
_geom_torsion_atom_site_label_2
_geom_torsion_atom_site_label_3
_geom_torsion_atom_site_label_4
_geom_torsion_site_symmetry_1
_geom_torsion_site_symmetry_2
_geom_torsion_site_symmetry_3
_geom_torsion_site_symmetry_4
_geom_torsion
_geom_torsion_publ_flag
? ? ? ? ? ? ? ? ? ?

loop_
_restr_angle_atom_site_label_1
_restr_angle_site_symmetry_1
_restr_angle_atom_site_label_2
_restr_angle_site_symmetry_2
_restr_angle_atom_site_label_3
_restr_angle_site_symmetry_3
_restr_angle_target
_restr_angle_target_weight_param
? ? ? ? ? ? ? ?

loop_
_restr_distance_atom_site_label_1
_restr_distance_site_symmetry_1
_restr_distance_atom_site_label_2
_restr_distance_site_symmetry_2
_restr_distance_target
_restr_distance_target_weight_param
? ? ? ? ? ?

loop_
_restr_equal_angle_atom_site_label_1
_restr_equal_angle_site_symmetry_1
_restr_equal_angle_atom_site_label_2
_restr_equal_angle_site_symmetry_2
_restr_equal_angle_atom_site_label_3
_restr_equal_angle_site_symmetry_3
_restr_equal_angle_class_class_id
_restr_equal_angle_class_target_weight_param
? ? ? ? ? ? ? ?

loop_
_restr_equal_distance_atom_site_label_1
_restr_equal_distance_site_symmetry_1
_restr_equal_distance_atom_site_label_2
_restr_equal_distance_site_symmetry_2
_restr_equal_distance_class_class_id
_restr_equal_distance_class_target_weight_param
? ? ? ? ? ?

loop_
_restr_equal_torsion_atom_site_label_1
_restr_equal_torsion_site_symmetry_1
_restr_equal_torsion_atom_site_label_2
_restr_equal_torsion_site_symmetry_2
_restr_equal_torsion_atom_site_label_3
_restr_equal_torsion_site_symmetry_3
_restr_equal_torsion_atom_site_label_4
_restr_equal_torsion_site_symmetry_4
_restr_equal_torsion_class_class_id
_restr_equal_torsion_class_target_weight_param
? ? ? ? ? ? ? ? ? ?

loop_
_restr_torsion_atom_site_label_1
_restr_torsion_site_symmetry_1
_restr_torsion_atom_site_label_2
_restr_torsion_site_symmetry_2
_restr_torsion_atom_site_label_3
_restr_torsion_site_symmetry_3
_restr_torsion_atom_site_label_4
_restr_torsion_site_symmetry_4
_restr_torsion_angle_target
_restr_torsion_weight_param
? ? ? ? ? ? ? ? ? ?

loop_
_twin_individual_id
_twin_individual_mass_fraction_refined
_twin_individual_twin_matrix_11
_twin_individual_twin_matrix_12
_twin_individual_twin_matrix_13
_twin_individual_twin_matrix_21
_twin_individual_twin_matrix_22
_twin_individual_twin_matrix_23
_twin_individual_twin_matrix_31
_twin_individual_twin_matrix_32
_twin_individual_twin_matrix_33
? ? ? ? ? ? ? ? ? ? ?

loop_
_jana_atom_site_adp_c_label
_jana_atom_site_adp_c_type_symbol
_jana_atom_site_adp_c_111
_jana_atom_site_adp_c_112
_jana_atom_site_adp_c_113
_jana_atom_site_adp_c_122
_jana_atom_site_adp_c_123
_jana_atom_site_adp_c_133
_jana_atom_site_adp_c_222
_jana_atom_site_adp_c_223
_jana_atom_site_adp_c_233
_jana_atom_site_adp_c_333
? ? ? ? ? ? ? ? ? ? ? ?

loop_
_jana_atom_site_adp_d_label
_jana_atom_site_adp_d_type_symbol
_jana_atom_site_adp_d_1111
_jana_atom_site_adp_d_1112
_jana_atom_site_adp_d_1113
_jana_atom_site_adp_d_1122
_jana_atom_site_adp_d_1123
_jana_atom_site_adp_d_1133
_jana_atom_site_adp_d_1222
_jana_atom_site_adp_d_1223
_jana_atom_site_adp_d_1233
_jana_atom_site_adp_d_1333
_jana_atom_site_adp_d_2222
_jana_atom_site_adp_d_2223
_jana_atom_site_adp_d_2233
_jana_atom_site_adp_d_2333
_jana_atom_site_adp_d_3333
? ? ? ? ? ? ? ? ? ? ? ? ? ? ? ? ?

loop_
_jana_atom_site_adp_e_label
_jana_atom_site_adp_e_type_symbol
_jana_atom_site_adp_e_11111
_jana_atom_site_adp_e_11112
_jana_atom_site_adp_e_11113
_jana_atom_site_adp_e_11122
_jana_atom_site_adp_e_11123
_jana_atom_site_adp_e_11133
_jana_atom_site_adp_e_11222
_jana_atom_site_adp_e_11223
_jana_atom_site_adp_e_11233
_jana_atom_site_adp_e_11333
_jana_atom_site_adp_e_12222
_jana_atom_site_adp_e_12223
_jana_atom_site_adp_e_12233
_jana_atom_site_adp_e_12333
_jana_atom_site_adp_e_13333
_jana_atom_site_adp_e_22222
_jana_atom_site_adp_e_22223
_jana_atom_site_adp_e_22233
_jana_atom_site_adp_e_22333
_jana_atom_site_adp_e_23333
_jana_atom_site_adp_e_33333
? ? ? ? ? ? ? ? ? ? ? ? ? ? ? ? ? ? ? ? ? ? ?

loop_
_jana_atom_site_adp_f_label
_jana_atom_site_adp_f_type_symbol
_jana_atom_site_adp_f_111111
_jana_atom_site_adp_f_111112
_jana_atom_site_adp_f_111113
_jana_atom_site_adp_f_111122
_jana_atom_site_adp_f_111123
_jana_atom_site_adp_f_111133
_jana_atom_site_adp_f_111222
_jana_atom_site_adp_f_111223
_jana_atom_site_adp_f_111233
_jana_atom_site_adp_f_111333
_jana_atom_site_adp_f_112222
_jana_atom_site_adp_f_112223
_jana_atom_site_adp_f_112233
_jana_atom_site_adp_f_112333
_jana_atom_site_adp_f_113333
_jana_atom_site_adp_f_122222
_jana_atom_site_adp_f_122223
_jana_atom_site_adp_f_122233
_jana_atom_site_adp_f_122333
_jana_atom_site_adp_f_123333
_jana_atom_site_adp_f_133333
_jana_atom_site_adp_f_222222
_jana_atom_site_adp_f_222223
_jana_atom_site_adp_f_222233
_jana_atom_site_adp_f_222333
_jana_atom_site_adp_f_223333
_jana_atom_site_adp_f_233333
_jana_atom_site_adp_f_333333
? ? ? ? ? ? ? ? ? ? ? ? ? ? ? ? ? ? ? ? ? ? ? ? ? ? ? ? ? ?
